data_7157160
loop_
_publ_author_name
'Saito, Yuuki'
'Satake, Misa'
'Mori, Ryuichi'
'Okayasu, Misaki'
'Masu, Hyuma'
'Tominaga, Masahide'
'Katagiri, Kosuke'
'Yamaguchi, Kentaro'
'Kikkawa, Shoko'
'Hikawa, Hidemasa'
'Azumaya, Isao'

_publ_section_title
;
 Synthesis and chiroptical properties of cylindrical macrocycles
 comprising two calix[3]aramide moieties.
;
_journal_issue 2
_journal_name_full 'Organic &amp; biomolecular chemistry'
_journal_page_first 230
_journal_page_last 236
_journal_paper_doi 10.1039/c9ob02022e
_journal_volume 18
_journal_year 2020
_chemical_formula_moiety 'C87 H79 N6 O7'
_chemical_formula_sum 'C87 H79 N6 O7'
_chemical_formula_weight 1320.62
_space_group_crystal_system monoclinic
_space_group_IT_number 14
_space_group_name_Hall '-P 2yn'
_space_group_name_H-M_alt 'P 1 21/n 1'
_symmetry_space_group_name_Hall '-P 2yn'
_symmetry_space_group_name_H-M 'P 1 21/n 1'
_atom_sites_solution_hydrogens geom
_atom_sites_solution_primary direct
_atom_sites_solution_secondary difmap
_audit_update_record
;
2019-09-10 deposited with the CCDC.    2019-10-22 downloaded from the CCDC.
;
_cell_angle_alpha 90.0000
_cell_angle_beta 98.1145(4)
_cell_angle_gamma 90.0000
_cell_formula_units_Z 4
_cell_length_a 14.89204(7)
_cell_length_b 17.25623(10)
_cell_length_c 28.41877(13)
_cell_measurement_reflns_used 64579
_cell_measurement_temperature 103
_cell_measurement_theta_max 73.08
_cell_measurement_theta_min 2.99
_cell_volume 7229.95(6)
_computing_cell_refinement 'CrysAlisPro 1.171.38.43 (Rigaku OD, 2015)'
_computing_data_collection 'CrysAlisPro 1.171.38.43 (Rigaku OD, 2015)'
_computing_data_reduction 'CrysAlisPro 1.171.38.43 (Rigaku OD, 2015)'
_computing_molecular_graphics 'CrystalStructure 4.3'
_computing_publication_material 'CrystalStructure 4.3 (Rigaku, 2019)'
_computing_structure_refinement 'SHELXL Version 2018/3 (Sheldrick, 2008)'
_computing_structure_solution 'SHELXT Version 2014/5 (Sheldrick, 2014)'
_diffrn_ambient_temperature 103
_diffrn_detector_area_resol_mean 5.811
_diffrn_measured_fraction_theta_full 1.000
_diffrn_measured_fraction_theta_max 1.000
_diffrn_measurement_device_type 'Rigaku XtaLAB P200'
_diffrn_measurement_method \w
_diffrn_radiation_type 'Cu K\a'
_diffrn_radiation_wavelength 1.54187
_diffrn_reflns_av_R_equivalents 0.0393
_diffrn_reflns_av_unetI/netI 0.0183
_diffrn_reflns_Laue_measured_fraction_full 1.000
_diffrn_reflns_Laue_measured_fraction_max 1.000
_diffrn_reflns_limit_h_max 17
_diffrn_reflns_limit_h_min -17
_diffrn_reflns_limit_k_max 20
_diffrn_reflns_limit_k_min -20
_diffrn_reflns_limit_l_max 34
_diffrn_reflns_limit_l_min -34
_diffrn_reflns_number 142071
_diffrn_reflns_point_group_measured_fraction_full 1.000
_diffrn_reflns_point_group_measured_fraction_max 1.000
_diffrn_reflns_theta_full 67.687
_diffrn_reflns_theta_max 68.249
_diffrn_reflns_theta_min 3.004
_diffrn_standards_number 0
_exptl_absorpt_coefficient_mu 0.612
_exptl_absorpt_correction_T_max 0.976
_exptl_absorpt_correction_T_min 0.741
_exptl_absorpt_correction_type multi-scan
_exptl_absorpt_process_details
;
CrysAlisPro 1.171.38.43 (Rigaku Oxford Diffraction, 2015)
Empirical absorption correction using spherical harmonics,
 implemented in SCALE3 ABSPACK scaling algorithm.
;
_exptl_crystal_colour colorless
_exptl_crystal_density_diffrn 1.213
_exptl_crystal_density_method 'not measured'
_exptl_crystal_description prism
_exptl_crystal_F_000 2796.00
_exptl_crystal_recrystallization_method 'Vapour deposition'
_exptl_crystal_size_max 0.180
_exptl_crystal_size_mid 0.100
_exptl_crystal_size_min 0.040
_refine_diff_density_max 0.76
_refine_diff_density_min -0.44
_refine_ls_extinction_method none
_refine_ls_goodness_of_fit_ref 1.028
_refine_ls_hydrogen_treatment constr
_refine_ls_number_parameters 1060
_refine_ls_number_reflns 13221
_refine_ls_number_restraints 126
_refine_ls_R_factor_all 0.0720
_refine_ls_R_factor_gt 0.0654
_refine_ls_shift/su_max 0.001
_refine_ls_structure_factor_coef Fsqd
_refine_ls_weighting_details 'w = 1/[\s^2^(Fo^2^)+(0.1048P)^2^+5.7324P] where P=(Fo^2^+2Fc^2^)/3'
_refine_ls_weighting_scheme calc
_refine_ls_wR_factor_gt 0.1818
_refine_ls_wR_factor_ref 0.1884
_reflns_Friedel_coverage 0.000
_reflns_number_gt 11552
_reflns_number_total 13221
_reflns_threshold_expression F^2^>2.0\s(F^2^)
_cod_data_source_file c9ob02022e2.cif
_cod_data_source_block ysa084_hplc2_02-2_TL-Me
_cod_depositor_comments 'Adding full bibliography for 7157160--7157161.cif.'
_cod_database_code 7157160

loop_
_space_group_symop_id
_space_group_symop_operation_xyz
1 +X,+Y,+Z
2 1/2-X,1/2+Y,1/2-Z
3 -X,-Y,-Z
4 -1/2+X,-1/2-Y,-1/2+Z

loop_
_atom_site_label
_atom_site_type_symbol
_atom_site_fract_x
_atom_site_fract_y
_atom_site_fract_z
_atom_site_U_iso_or_equiv
_atom_site_adp_type
_atom_site_occupancy
_atom_site_site_symmetry_order
_atom_site_calc_flag
_atom_site_refinement_flags_posn
_atom_site_refinement_flags_adp
_atom_site_refinement_flags_occupancy
_atom_site_disorder_assembly
_atom_site_disorder_group
O13 O 0.44347(11) 0.42100(9) 0.44422(5) 0.0398(4) Uani 1 1 d . . . . .
O37 O 0.62219(10) 0.05224(9) 0.51392(5) 0.0382(3) Uani 1 1 d . . . . .
O1 O 0.70084(11) 0.68114(9) 0.86561(6) 0.0431(4) Uani 1 1 d . . . . .
O49 O 0.42320(11) 0.38408(11) 0.97725(5) 0.0445(4) Uani 1 1 d . . . . .
O61 O 0.14381(10) 0.17740(11) 0.54930(7) 0.0519(4) Uani 1 1 d . . . . .
O25 O 0.86765(12) 0.27638(12) 0.94086(6) 0.0558(5) Uani 1 1 d . . . . .
N6 N 0.64451(12) 0.18243(10) 0.51789(6) 0.0322(4) Uani 1 1 d . . . . .
N8 N 0.85162(12) 0.38302(11) 0.89410(6) 0.0342(4) Uani 1 1 d . . . . .
N9 N 0.35728(12) 0.42167(11) 0.50417(6) 0.0367(4) Uani 1 1 d . . . . .
N10 N 0.50193(13) 0.29373(11) 0.94127(6) 0.0364(4) Uani 1 1 d . . . . .
N11 N 0.58299(12) 0.61022(11) 0.88469(6) 0.0353(4) Uani 1 1 d . . . . .
N12 N 0.28223(12) 0.12219(12) 0.55918(7) 0.0411(4) Uani 1 1 d . . . . .
C1 C 0.66149(14) 0.61848(13) 0.86648(7) 0.0326(4) Uani 1 1 d . . . . .
C2 C 0.70164(13) 0.54664(12) 0.84817(7) 0.0313(4) Uani 1 1 d . . . . .
C3 C 0.75397(13) 0.49723(13) 0.87975(7) 0.0318(4) Uani 1 1 d . . . . .
H3 H 0.761893 0.507365 0.912939 0.038 Uiso 1 1 calc R U . . .
C4 C 0.79433(13) 0.43308(12) 0.86211(7) 0.0322(4) Uani 1 1 d . . . . .
C5 C 0.78203(14) 0.41723(12) 0.81372(7) 0.0326(4) Uani 1 1 d . . . . .
H5 H 0.811650 0.373926 0.802138 0.039 Uiso 1 1 calc R U . . .
C6 C 0.72644(13) 0.46443(12) 0.78189(7) 0.0319(4) Uani 1 1 d . . . . .
C7 C 0.68886(14) 0.53039(12) 0.79948(7) 0.0324(4) Uani 1 1 d . . . . .
H7 H 0.654042 0.564842 0.778105 0.039 Uiso 1 1 calc R U . . .
C8 C 0.70361(14) 0.44102(12) 0.73131(7) 0.0318(4) Uani 1 1 d . . . . .
C9A C 0.70120(18) 0.36158(16) 0.72046(9) 0.0337(6) Uani 0.781(2) 1 d . . P A 1
H9A H 0.717476 0.324766 0.745045 0.040 Uiso 0.781(2) 1 calc R U P A 1
C10A C 0.6791(2) 0.49315(16) 0.69526(9) 0.0361(6) Uani 0.781(2) 1 d . . P A 1
H10A H 0.680572 0.547062 0.702098 0.043 Uiso 0.781(2) 1 calc R U P A 1
C9B C 0.7639(7) 0.4053(6) 0.7038(3) 0.036(2) Uani 0.219(2) 1 d . . P A 2
H9B H 0.825385 0.398012 0.717377 0.044 Uiso 0.219(2) 1 calc R U P A 2
C10B C 0.6154(7) 0.4578(6) 0.7060(3) 0.035(2) Uani 0.219(2) 1 d . . P A 2
H10B H 0.574161 0.487356 0.721294 0.042 Uiso 0.219(2) 1 calc R U P A 2
C11 C 0.94593(15) 0.40865(15) 0.90887(8) 0.0420(5) Uani 1 1 d . . . . .
H11A H 0.977013 0.371076 0.931974 0.050 Uiso 1 1 calc R U . . .
H11B H 0.945528 0.459529 0.924932 0.050 Uiso 1 1 calc R U . . .
C12 C 0.99805(19) 0.4156(3) 0.86702(11) 0.0744(10) Uani 1 1 d . . . . .
H12A H 0.995044 0.366317 0.849718 0.112 Uiso 1 1 calc R U . . .
H12B H 1.061530 0.428197 0.878503 0.112 Uiso 1 1 calc R U . . .
H12C H 0.971320 0.456741 0.845742 0.112 Uiso 1 1 calc R U . . .
C13 C 0.43299(15) 0.40290(12) 0.48500(7) 0.0328(4) Uani 1 1 d . . . . .
C14 C 0.50731(14) 0.36239(12) 0.51687(7) 0.0312(4) Uani 1 1 d . . . . .
C15 C 0.54187(14) 0.29281(12) 0.50198(7) 0.0316(4) Uani 1 1 d . . . . .
H15 H 0.517286 0.270186 0.472481 0.038 Uiso 1 1 calc R U . . .
C16 C 0.61262(14) 0.25729(12) 0.53094(7) 0.0308(4) Uani 1 1 d . . . . .
C17 C 0.65122(14) 0.29084(12) 0.57336(7) 0.0311(4) Uani 1 1 d . . . . .
H17 H 0.701885 0.266959 0.591820 0.037 Uiso 1 1 calc R U . . .
C18 C 0.61596(14) 0.35945(12) 0.58899(7) 0.0302(4) Uani 1 1 d . . . . .
C19 C 0.54373(14) 0.39536(12) 0.56006(7) 0.0313(4) Uani 1 1 d . . . . .
H19 H 0.519505 0.442562 0.570015 0.038 Uiso 1 1 calc R U . . .
C20 C 0.64945(14) 0.38998(12) 0.63718(7) 0.0316(4) Uani 1 1 d . . . . .
C21A C 0.6521(2) 0.46822(16) 0.64895(9) 0.0353(6) Uani 0.781(2) 1 d . . P A 1
H21A H 0.635113 0.505517 0.624741 0.042 Uiso 0.781(2) 1 calc R U P A 1
C22A C 0.67537(18) 0.33646(16) 0.67439(9) 0.0334(6) Uani 0.781(2) 1 d . . P A 1
H22A H 0.674998 0.282559 0.667575 0.040 Uiso 0.781(2) 1 calc R U P A 1
C21B C 0.5885(7) 0.4323(6) 0.6599(3) 0.036(2) Uani 0.219(2) 1 d . . P A 2
H21B H 0.529437 0.443554 0.644118 0.043 Uiso 0.219(2) 1 calc R U P A 2
C22B C 0.7364(7) 0.3803(6) 0.6573(3) 0.035(2) Uani 0.219(2) 1 d . . P A 2
H22B H 0.778804 0.356539 0.639856 0.042 Uiso 0.219(2) 1 calc R U P A 2
C23 C 0.72554(15) 0.17976(14) 0.49338(8) 0.0383(5) Uani 1 1 d . . . . .
H23A H 0.749040 0.126040 0.494241 0.046 Uiso 1 1 calc R U . . .
H23B H 0.773329 0.213186 0.510590 0.046 Uiso 1 1 calc R U . . .
C24 C 0.7059(2) 0.2061(2) 0.44251(10) 0.0699(9) Uani 1 1 d . . . . .
H24A H 0.661268 0.171349 0.424825 0.105 Uiso 1 1 calc R U . . .
H24B H 0.761993 0.205255 0.428172 0.105 Uiso 1 1 calc R U . . .
H24C H 0.681620 0.258997 0.441403 0.105 Uiso 1 1 calc R U . . .
C25 C 0.82041(14) 0.31757(13) 0.91198(7) 0.0349(5) Uani 1 1 d . . . . .
C26 C 0.72365(14) 0.29454(13) 0.89554(7) 0.0334(4) Uani 1 1 d . . . . .
C27 C 0.65841(15) 0.30575(13) 0.92525(7) 0.0346(5) Uani 1 1 d . . . . .
H27 H 0.673911 0.330633 0.955112 0.042 Uiso 1 1 calc R U . . .
C28 C 0.57014(15) 0.28028(13) 0.91098(7) 0.0339(4) Uani 1 1 d . . . . .
C29 C 0.54742(15) 0.24330(13) 0.86759(7) 0.0354(5) Uani 1 1 d . . . . .
H29 H 0.487428 0.224577 0.858717 0.042 Uiso 1 1 calc R U . . .
C30 C 0.61158(14) 0.23333(13) 0.83692(7) 0.0334(4) Uani 1 1 d . . . . .
C31 C 0.70076(14) 0.25789(13) 0.85184(7) 0.0340(4) Uani 1 1 d . . . . .
H31 H 0.746018 0.249469 0.831947 0.041 Uiso 1 1 calc R U . . .
C32 C 0.58402(15) 0.20444(13) 0.78771(7) 0.0358(5) Uani 1 1 d . . . . .
C33A C 0.50109(18) 0.23470(18) 0.76191(9) 0.0377(6) Uani 0.781(2) 1 d . . P A 1
H33A H 0.464563 0.268879 0.777302 0.045 Uiso 0.781(2) 1 calc R U P A 1
C34A C 0.63321(18) 0.15585(17) 0.76388(9) 0.0356(6) Uani 0.781(2) 1 d . . P A 1
H34A H 0.688159 0.135146 0.780053 0.043 Uiso 0.781(2) 1 calc R U P A 1
C34B C 0.5253(6) 0.1463(5) 0.7783(3) 0.039(2) Uani 0.219(2) 1 d . . P A 2
H34B H 0.499721 0.122614 0.803486 0.047 Uiso 0.219(2) 1 calc R U P A 2
C33B C 0.6345(6) 0.2314(6) 0.7529(3) 0.035(2) Uani 0.219(2) 1 d . . P A 2
H33B H 0.685371 0.264435 0.761097 0.042 Uiso 0.219(2) 1 calc R U P A 2
C35 C 0.48901(18) 0.23303(14) 0.97648(8) 0.0436(5) Uani 1 1 d . . . . .
H35A H 0.451008 0.254006 0.999407 0.052 Uiso 1 1 calc R U . . .
H35B H 0.548720 0.219030 0.994382 0.052 Uiso 1 1 calc R U . . .
C36 C 0.4451(3) 0.16178(19) 0.95389(11) 0.0731(9) Uani 1 1 d . . . . .
H36A H 0.387620 0.175766 0.934511 0.110 Uiso 1 1 calc R U . . .
H36B H 0.433380 0.125149 0.978674 0.110 Uiso 1 1 calc R U . . .
H36C H 0.485370 0.137691 0.933677 0.110 Uiso 1 1 calc R U . . .
C37 C 0.60223(13) 0.11634(12) 0.52828(6) 0.0298(4) Uani 1 1 d . . . . .
C38 C 0.53190(13) 0.12443(11) 0.56115(7) 0.0293(4) Uani 1 1 d . . . . .
C39 C 0.43986(14) 0.11810(12) 0.54440(7) 0.0326(4) Uani 1 1 d . . . . .
H39 H 0.419839 0.108200 0.511718 0.039 Uiso 1 1 calc R U . . .
C40 C 0.37777(14) 0.12643(13) 0.57604(8) 0.0361(5) Uani 1 1 d . . . . .
C41 C 0.40696(14) 0.13764(13) 0.62412(8) 0.0372(5) Uani 1 1 d . . . . .
H41 H 0.363621 0.140901 0.645567 0.045 Uiso 1 1 calc R U . . .
C42 C 0.49916(14) 0.14421(13) 0.64138(7) 0.0335(4) Uani 1 1 d . . . . .
C43 C 0.56139(14) 0.13744(12) 0.60933(7) 0.0303(4) Uani 1 1 d . . . . .
H43 H 0.624456 0.141713 0.620355 0.036 Uiso 1 1 calc R U . . .
C44 C 0.52877(14) 0.16209(13) 0.69219(7) 0.0358(5) Uani 1 1 d . . . . .
C45A C 0.60647(18) 0.13517(16) 0.71679(9) 0.0343(6) Uani 0.781(2) 1 d . . P A 1
H45A H 0.643720 0.101337 0.701592 0.041 Uiso 0.781(2) 1 calc R U P A 1
C46A C 0.47437(18) 0.21447(18) 0.71511(9) 0.0372(6) Uani 0.781(2) 1 d . . P A 1
H46A H 0.420123 0.235196 0.698168 0.045 Uiso 0.781(2) 1 calc R U P A 1
C45B C 0.5012(6) 0.1200(6) 0.7325(3) 0.038(2) Uani 0.219(2) 1 d . . P A 2
H45B H 0.466209 0.074016 0.727055 0.045 Uiso 0.219(2) 1 calc R U P A 2
C46B C 0.6079(6) 0.2085(6) 0.7060(3) 0.034(2) Uani 0.219(2) 1 d . . P A 2
H46B H 0.643385 0.224114 0.682387 0.041 Uiso 0.219(2) 1 calc R U P A 2
C47 C 0.24373(16) 0.04387(16) 0.54948(10) 0.0509(6) Uani 1 1 d . . . . .
H47A H 0.283115 0.013987 0.530785 0.061 Uiso 1 1 calc R U . . .
H47B H 0.183013 0.048251 0.530349 0.061 Uiso 1 1 calc R U . . .
C48 C 0.2358(2) 0.00166(18) 0.59480(12) 0.0641(8) Uani 1 1 d . . . . .
H48A H 0.295356 -0.000378 0.614484 0.096 Uiso 1 1 calc R U . . .
H48B H 0.214051 -0.051172 0.587476 0.096 Uiso 1 1 calc R U . . .
H48C H 0.192852 0.028923 0.612077 0.096 Uiso 1 1 calc R U . . .
C49 C 0.46574(14) 0.36548(14) 0.94515(7) 0.0351(5) Uani 1 1 d . . . . .
C50 C 0.47597(14) 0.42100(13) 0.90530(7) 0.0339(4) Uani 1 1 d . . . . .
C51 C 0.52230(14) 0.49061(14) 0.91468(7) 0.0347(5) Uani 1 1 d . . . . .
H51 H 0.547782 0.503751 0.946215 0.042 Uiso 1 1 calc R U . . .
C52 C 0.53068(14) 0.54048(13) 0.87728(7) 0.0342(4) Uani 1 1 d . . . . .
C53 C 0.48890(14) 0.52330(13) 0.83140(7) 0.0351(5) Uani 1 1 d . . . . .
H53 H 0.492483 0.559376 0.806481 0.042 Uiso 1 1 calc R U . . .
C54 C 0.44203(14) 0.45406(13) 0.82162(7) 0.0351(5) Uani 1 1 d . . . . .
C55 C 0.43636(14) 0.40314(14) 0.85900(7) 0.0349(5) Uani 1 1 d . . . . .
H55 H 0.405037 0.355413 0.852990 0.042 Uiso 1 1 calc R U . . .
C56 C 0.40453(15) 0.43391(14) 0.77173(7) 0.0368(5) Uani 1 1 d . . . . .
C57A C 0.4534(2) 0.45395(18) 0.73567(9) 0.0384(6) Uani 0.781(2) 1 d . . P A 1
H57A H 0.508229 0.482360 0.743051 0.046 Uiso 0.781(2) 1 calc R U P A 1
C58A C 0.32011(19) 0.39807(19) 0.75964(10) 0.0401(7) Uani 0.781(2) 1 d . . P A 1
H58A H 0.283226 0.387561 0.783574 0.048 Uiso 0.781(2) 1 calc R U P A 1
C57B C 0.3740(6) 0.4801(6) 0.7368(3) 0.035(2) Uani 0.219(2) 1 d . . P A 2
H57B H 0.372281 0.533943 0.743690 0.042 Uiso 0.219(2) 1 calc R U P A 2
C58B C 0.4152(6) 0.3484(6) 0.7570(3) 0.034(2) Uani 0.219(2) 1 d . . P A 2
H58B H 0.442589 0.311688 0.779469 0.040 Uiso 0.219(2) 1 calc R U P A 2
C59 C 0.54102(16) 0.67741(14) 0.90521(8) 0.0415(5) Uani 1 1 d . . . . .
H59A H 0.588986 0.714691 0.917801 0.050 Uiso 1 1 calc R U . . .
H59B H 0.510508 0.659757 0.932078 0.050 Uiso 1 1 calc R U . . .
C60 C 0.4724(2) 0.71789(18) 0.86881(10) 0.0610(7) Uani 1 1 d . . . . .
H60A H 0.503428 0.739751 0.843648 0.091 Uiso 1 1 calc R U . . .
H60B H 0.442858 0.759583 0.884320 0.091 Uiso 1 1 calc R U . . .
H60C H 0.426658 0.680465 0.854970 0.091 Uiso 1 1 calc R U . . .
C61 C 0.22638(14) 0.18290(14) 0.55993(7) 0.0361(5) Uani 1 1 d . . . . .
C62 C 0.26865(13) 0.26116(14) 0.57112(7) 0.0353(5) Uani 1 1 d . . . . .
C63 C 0.29678(14) 0.30362(13) 0.53434(7) 0.0351(5) Uani 1 1 d . . . . .
H63 H 0.292378 0.282137 0.503320 0.042 Uiso 1 1 calc R U . . .
C64 C 0.33135(14) 0.37761(13) 0.54326(7) 0.0350(5) Uani 1 1 d . . . . .
C65 C 0.34097(15) 0.40858(14) 0.58877(7) 0.0375(5) Uani 1 1 d . . . . .
H65 H 0.363559 0.459746 0.594300 0.045 Uiso 1 1 calc R U . . .
C66 C 0.31745(14) 0.36454(14) 0.62652(7) 0.0382(5) Uani 1 1 d . . . . .
C67 C 0.27840(14) 0.29207(14) 0.61685(7) 0.0381(5) Uani 1 1 d . . . . .
H67 H 0.258057 0.263208 0.641785 0.046 Uiso 1 1 calc R U . . .
C68 C 0.34257(15) 0.39147(15) 0.67647(7) 0.0403(5) Uani 1 1 d . . . . .
C68A C 0.29008(19) 0.37780(19) 0.71268(10) 0.0411(7) Uani 0.781(2) 1 d . . P A 1
H69A H 0.232330 0.354015 0.705014 0.049 Uiso 0.781(2) 1 calc R U P A 1
C70A C 0.4239(2) 0.43336(18) 0.68908(9) 0.0391(7) Uani 0.781(2) 1 d . . P A 1
H70A H 0.459014 0.447661 0.665025 0.047 Uiso 0.781(2) 1 calc R U P A 1
C69B C 0.3842(6) 0.3255(6) 0.7104(3) 0.034(2) Uani 0.219(2) 1 d . . P A 2
H69B H 0.388244 0.273435 0.699983 0.040 Uiso 0.219(2) 1 calc R U P A 2
C70B C 0.3433(7) 0.4568(6) 0.6897(3) 0.036(2) Uani 0.219(2) 1 d . . P A 2
H70B H 0.321979 0.495634 0.667206 0.044 Uiso 0.219(2) 1 calc R U P A 2
C71 C 0.28430(17) 0.46601(15) 0.47524(8) 0.0438(5) Uani 1 1 d . . . . .
H71A H 0.311994 0.504842 0.456044 0.043(10) Uiso 0.664(7) 1 calc R . P B 1
H71B H 0.248902 0.494314 0.496724 0.030(9) Uiso 0.664(7) 1 calc R . P B 1
H71C H 0.228860 0.433755 0.469499 0.07(3) Uiso 0.336(7) 1 calc R . P B 2
H71D H 0.303095 0.478396 0.444041 0.033(17) Uiso 0.336(7) 1 calc R . P B 2
C72A C 0.2190(3) 0.4138(3) 0.44150(16) 0.0581(14) Uani 0.664(7) 1 d . . P B 1
H72A H 0.254033 0.383477 0.421268 0.087 Uiso 0.664(7) 1 calc R U P B 1
H72B H 0.175081 0.446321 0.421541 0.087 Uiso 0.664(7) 1 calc R U P B 1
H72C H 0.186787 0.378603 0.460400 0.087 Uiso 0.664(7) 1 calc R U P B 1
C72B C 0.2628(6) 0.5422(5) 0.5002(3) 0.059(3) Uani 0.336(7) 1 d . . P B 2
H72D H 0.236333 0.529889 0.529038 0.088 Uiso 0.336(7) 1 calc R U P B 2
H72E H 0.219551 0.572948 0.478688 0.088 Uiso 0.336(7) 1 calc R U P B 2
H72F H 0.318798 0.571833 0.508828 0.088 Uiso 0.336(7) 1 calc R U P B 2
C73 C 0.4065(3) 0.6649(5) 0.6802(2) 0.113(3) Uani 0.5 1 d G U P C 2
C74 C 0.4677(4) 0.6551(4) 0.64802(15) 0.097(3) Uani 0.5 1 d G U P C 2
H74 H 0.447255 0.636275 0.616939 0.116 Uiso 0.5 1 calc R U P C 2
C75 C 0.5588(4) 0.6728(3) 0.66131(16) 0.0694(17) Uani 0.5 1 d G U P C 2
H75 H 0.600628 0.666078 0.639311 0.083 Uiso 0.5 1 calc R U P C 2
C76 C 0.5887(3) 0.7003(4) 0.70679(19) 0.083(3) Uani 0.5 1 d G U P C 2
H76 H 0.650957 0.712430 0.715875 0.100 Uiso 0.5 1 calc R U P C 2
C77 C 0.5275(5) 0.7102(4) 0.73899(16) 0.096(3) Uani 0.5 1 d G U P C 2
H77 H 0.547914 0.728978 0.770070 0.115 Uiso 0.5 1 calc R U P C 2
C78 C 0.4364(4) 0.6925(4) 0.7257(2) 0.115(3) Uani 0.5 1 d G U P C 2
H78 H 0.394540 0.699175 0.747699 0.138 Uiso 0.5 1 calc R U P C 2
C79 C 0.3109(9) 0.6396(12) 0.6663(6) 0.202(9) Uani 0.5 1 d . . P C 2
H79A H 0.310025 0.585646 0.655392 0.303 Uiso 0.5 1 calc R U P C 2
H79B H 0.281748 0.672699 0.640582 0.303 Uiso 0.5 1 calc R U P C 2
H79C H 0.278092 0.643607 0.693748 0.303 Uiso 0.5 1 calc R U P C 2
C80 C 0.2791(6) 0.6387(4) 0.7647(2) 0.134(4) Uani 0.5 1 d G . P D 1
H80 H 0.297010 0.616180 0.795123 0.161 Uiso 0.5 1 calc R U P D 1
C81 C 0.3122(4) 0.7110(4) 0.7542(2) 0.106(3) Uani 0.5 1 d G . P D 1
H81 H 0.352818 0.737893 0.777351 0.127 Uiso 0.5 1 calc R U P D 1
C82 C 0.2860(5) 0.7439(4) 0.7097(2) 0.127(4) Uani 0.5 1 d G . P D 1
C83 C 0.2266(5) 0.7045(5) 0.67582(18) 0.103(3) Uani 0.5 1 d G . P D 1
H83 H 0.208663 0.726964 0.645432 0.123 Uiso 0.5 1 calc R U P D 1
C84 C 0.1934(5) 0.6322(5) 0.6864(3) 0.153(6) Uani 0.5 1 d G . P D 1
H84 H 0.152855 0.605251 0.663204 0.183 Uiso 0.5 1 calc R U P D 1
C85 C 0.2197(6) 0.5993(4) 0.7308(3) 0.228(11) Uani 0.5 1 d G . P D 1
H85 H 0.197028 0.549858 0.738049 0.274 Uiso 0.5 1 calc R U P D 1
C86 C 0.3104(16) 0.8324(11) 0.7054(7) 0.239(10) Uani 0.5 1 d . . P D 1
H86A H 0.270196 0.863766 0.722124 0.358 Uiso 0.5 1 calc R U P D 1
H86B H 0.302728 0.847229 0.671753 0.358 Uiso 0.5 1 calc R U P D 1
H86C H 0.373542 0.840986 0.719502 0.358 Uiso 0.5 1 calc R U P D 1
O87 O 0.6301(5) 0.7085(7) 0.7122(3) 0.121(3) Uani 0.5 1 d . . P E 1
C89 C 0.4652(6) 0.9328(8) 0.9042(4) 0.212(11) Uiso 0.5 1 d G U P F 1
C90 C 0.5534(6) 0.9045(6) 0.9101(3) 0.108(3) Uiso 0.5 1 d G U P F 1
H90 H 0.581188 0.887485 0.940500 0.130 Uiso 0.5 1 calc R U P F 1
C91 C 0.6010(5) 0.9009(5) 0.8715(3) 0.107(3) Uiso 0.5 1 d G U P F 1
H91 H 0.661357 0.881551 0.875458 0.129 Uiso 0.5 1 calc R U P F 1
C92 C 0.5604(8) 0.9258(7) 0.8270(3) 0.190(7) Uiso 0.5 1 d G U P F 1
H92 H 0.592978 0.923341 0.800560 0.228 Uiso 0.5 1 calc R U P F 1
C93 C 0.4722(9) 0.9541(9) 0.8211(4) 0.317(14) Uiso 0.5 1 d G U P F 1
H93 H 0.444429 0.971067 0.790705 0.381 Uiso 0.5 1 calc R U P F 1
C94 C 0.4246(6) 0.9576(9) 0.8597(5) 0.177(6) Uiso 0.5 1 d G U P F 1
H94 H 0.364259 0.977001 0.855747 0.213 Uiso 0.5 1 calc R U P F 1
C95 C 0.4091(6) 0.9440(6) 0.9362(3) 0.099(2) Uiso 0.5 1 d . U P F 1
H95A H 0.351421 0.964855 0.920371 0.149 Uiso 0.5 1 calc R U P F 1
H95B H 0.398252 0.894642 0.951461 0.149 Uiso 0.5 1 calc R U P F 1
H95C H 0.436389 0.980898 0.960320 0.149 Uiso 0.5 1 calc R U P F 1
C96 C 0.4374(19) 1.0136(13) 0.8215(6) 0.375(17) Uiso 0.5 1 d DG U P G 2
C97 C 0.529(2) 1.0034(13) 0.8178(6) 0.356(16) Uiso 0.5 1 d G U P G 2
H97 H 0.552480 1.022165 0.790644 0.427 Uiso 0.5 1 calc R U P G 2
C98 C 0.5852(12) 0.9658(14) 0.8538(9) 0.342(15) Uiso 0.5 1 d G U P G 2
H98 H 0.647611 0.958802 0.851198 0.410 Uiso 0.5 1 calc R U P G 2
C99 C 0.5504(7) 0.9383(10) 0.8935(6) 0.322(15) Uiso 0.5 1 d G U P G 2
H99 H 0.589037 0.912618 0.918069 0.386 Uiso 0.5 1 calc R U P G 2
C100 C 0.4591(7) 0.9485(7) 0.8972(4) 0.095(3) Uiso 0.5 1 d G U P G 2
H100 H 0.435333 0.929795 0.924388 0.114 Uiso 0.5 1 calc R U P G 2
C101 C 0.4026(10) 0.9862(11) 0.8613(6) 0.331(16) Uiso 0.5 1 d G U P G 2
H101 H 0.340200 0.993157 0.863835 0.397 Uiso 0.5 1 calc R U P G 2
C102 C 0.388(2) 1.040(2) 0.7718(9) 0.40(2) Uiso 0.5 1 d D U P G 2
H02B H 0.323629 1.048040 0.773407 0.599 Uiso 0.5 1 calc R U P G 2
H02C H 0.414975 1.089203 0.762823 0.599 Uiso 0.5 1 calc R U P G 2
H02D H 0.395680 1.000656 0.747977 0.599 Uiso 0.5 1 calc R U P G 2
O88 O 0.5140(5) 0.6809(4) 0.6305(2) 0.0981(17) Uani 0.5 1 d . . P H 1
C87 C 0.5857(6) 0.7394(7) 0.7484(3) 0.102(3) Uani 0.5 1 d . . P E 1
H87A H 0.628963 0.769318 0.770405 0.153 Uiso 0.5 1 calc R U P E 1
H87B H 0.560777 0.697160 0.765580 0.153 Uiso 0.5 1 calc R U P E 1
H87C H 0.536314 0.773386 0.734314 0.153 Uiso 0.5 1 calc R U P E 1
C88 C 0.4256(19) 0.6197(15) 0.6298(14) 0.46(3) Uani 0.5 1 d . . P H 1
H88A H 0.448149 0.567597 0.638739 0.690 Uiso 0.5 1 calc R U P H 1
H88B H 0.391105 0.618235 0.597778 0.690 Uiso 0.5 1 calc R U P H 1
H88C H 0.386214 0.637558 0.652435 0.690 Uiso 0.5 1 calc R U P H 1

loop_
_atom_site_aniso_label
_atom_site_aniso_U_11
_atom_site_aniso_U_22
_atom_site_aniso_U_33
_atom_site_aniso_U_23
_atom_site_aniso_U_13
_atom_site_aniso_U_12
O13 0.0556(9) 0.0398(8) 0.0223(7) 0.0043(6) -0.0007(6) 0.0065(7)
O37 0.0453(8) 0.0354(8) 0.0344(8) -0.0065(6) 0.0079(6) 0.0038(6)
O1 0.0400(8) 0.0417(9) 0.0462(9) -0.0108(7) 0.0013(7) -0.0076(7)
O49 0.0426(8) 0.0645(11) 0.0277(7) -0.0001(7) 0.0097(6) 0.0051(8)
O61 0.0282(8) 0.0629(11) 0.0624(11) 0.0039(9) -0.0019(7) -0.0041(7)
O25 0.0438(9) 0.0702(12) 0.0474(10) 0.0251(9) -0.0141(8) -0.0052(8)
N6 0.0373(9) 0.0337(9) 0.0257(8) -0.0021(7) 0.0048(7) 0.0038(7)
N8 0.0319(9) 0.0416(10) 0.0257(8) 0.0018(7) -0.0083(7) -0.0008(7)
N9 0.0415(10) 0.0421(10) 0.0234(8) 0.0045(7) -0.0059(7) 0.0079(8)
N10 0.0438(10) 0.0434(10) 0.0227(8) -0.0035(7) 0.0071(7) -0.0086(8)
N11 0.0371(9) 0.0422(10) 0.0262(8) -0.0074(7) 0.0028(7) -0.0018(8)
N12 0.0296(9) 0.0517(11) 0.0402(10) -0.0204(9) -0.0017(7) -0.0029(8)
C1 0.0328(10) 0.0401(12) 0.0219(9) -0.0048(8) -0.0063(8) -0.0027(9)
C2 0.0280(9) 0.0386(11) 0.0260(9) -0.0031(8) -0.0010(7) -0.0053(8)
C3 0.0302(10) 0.0422(11) 0.0211(9) -0.0019(8) -0.0030(7) -0.0058(8)
C4 0.0299(10) 0.0391(11) 0.0250(9) 0.0024(8) -0.0054(8) -0.0023(8)
C5 0.0320(10) 0.0369(11) 0.0270(10) -0.0016(8) -0.0023(8) 0.0000(8)
C6 0.0311(10) 0.0392(11) 0.0237(9) -0.0006(8) -0.0019(8) -0.0024(8)
C7 0.0338(10) 0.0371(11) 0.0242(9) -0.0004(8) -0.0035(8) -0.0005(8)
C8 0.0322(10) 0.0382(11) 0.0232(9) -0.0020(8) -0.0021(8) 0.0013(8)
C9A 0.0403(14) 0.0366(14) 0.0219(12) 0.0039(10) -0.0043(10) 0.0021(11)
C10A 0.0482(16) 0.0320(14) 0.0252(12) -0.0028(10) -0.0046(11) 0.0032(12)
C9B 0.033(5) 0.042(5) 0.031(5) -0.002(4) -0.003(4) 0.005(4)
C10B 0.032(5) 0.043(5) 0.028(5) -0.005(4) -0.005(4) 0.005(4)
C11 0.0336(11) 0.0499(13) 0.0376(11) 0.0052(10) -0.0120(9) -0.0045(10)
C12 0.0370(13) 0.130(3) 0.0528(16) 0.0232(18) -0.0053(12) -0.0146(16)
C13 0.0442(11) 0.0303(10) 0.0209(9) -0.0013(8) -0.0057(8) 0.0019(9)
C14 0.0376(11) 0.0322(10) 0.0223(9) 0.0020(8) -0.0007(8) 0.0010(8)
C15 0.0381(11) 0.0349(11) 0.0209(9) -0.0016(8) 0.0003(8) -0.0015(8)
C16 0.0365(10) 0.0327(10) 0.0231(9) -0.0003(8) 0.0039(8) 0.0015(8)
C17 0.0347(10) 0.0343(11) 0.0230(9) 0.0025(8) 0.0000(8) 0.0027(8)
C18 0.0370(10) 0.0307(10) 0.0218(9) 0.0013(8) 0.0002(8) -0.0004(8)
C19 0.0398(11) 0.0291(10) 0.0237(9) 0.0012(8) -0.0003(8) 0.0018(8)
C20 0.0355(10) 0.0346(11) 0.0229(9) -0.0005(8) -0.0017(8) 0.0010(8)
C21A 0.0472(16) 0.0348(14) 0.0212(12) 0.0014(10) -0.0045(11) 0.0042(12)
C22A 0.0404(14) 0.0319(13) 0.0255(12) 0.0006(10) -0.0038(10) 0.0022(11)
C21B 0.037(5) 0.038(5) 0.028(5) -0.005(4) -0.009(4) 0.005(4)
C22B 0.033(5) 0.045(6) 0.027(5) -0.005(4) 0.003(4) 0.004(4)
C23 0.0379(11) 0.0435(12) 0.0344(11) -0.0016(9) 0.0083(9) 0.0035(9)
C24 0.0684(19) 0.104(3) 0.0416(14) 0.0171(15) 0.0248(13) 0.0246(17)
C25 0.0365(11) 0.0457(12) 0.0203(9) 0.0022(8) -0.0036(8) 0.0000(9)
C26 0.0366(11) 0.0389(11) 0.0224(9) 0.0046(8) -0.0037(8) -0.0014(9)
C27 0.0414(11) 0.0404(11) 0.0202(9) -0.0004(8) -0.0019(8) -0.0035(9)
C28 0.0401(11) 0.0401(11) 0.0209(9) 0.0000(8) 0.0020(8) -0.0035(9)
C29 0.0379(11) 0.0416(12) 0.0257(10) -0.0033(8) 0.0013(8) -0.0057(9)
C30 0.0389(11) 0.0377(11) 0.0225(9) -0.0019(8) 0.0012(8) -0.0010(9)
C31 0.0369(11) 0.0417(12) 0.0227(9) 0.0021(8) 0.0016(8) 0.0013(9)
C32 0.0409(11) 0.0423(12) 0.0237(10) -0.0051(8) 0.0029(8) -0.0051(9)
C33A 0.0346(14) 0.0508(17) 0.0267(13) -0.0086(12) 0.0011(10) 0.0063(12)
C34A 0.0331(13) 0.0455(16) 0.0263(13) -0.0018(11) -0.0029(10) 0.0053(12)
C34B 0.046(6) 0.049(6) 0.024(4) -0.006(4) 0.009(4) -0.010(5)
C33B 0.033(5) 0.043(5) 0.027(5) -0.007(4) -0.001(4) -0.005(4)
C35 0.0561(14) 0.0489(13) 0.0269(10) -0.0016(9) 0.0093(10) -0.0102(11)
C36 0.105(3) 0.0625(19) 0.0502(16) 0.0022(14) 0.0070(16) -0.0332(18)
C37 0.0326(10) 0.0350(11) 0.0195(9) -0.0031(8) -0.0043(7) 0.0033(8)
C38 0.0331(10) 0.0293(10) 0.0243(9) -0.0036(7) -0.0008(8) 0.0028(8)
C39 0.0348(10) 0.0359(11) 0.0251(9) -0.0065(8) -0.0032(8) 0.0013(8)
C40 0.0293(10) 0.0407(12) 0.0364(11) -0.0125(9) -0.0019(8) -0.0016(9)
C41 0.0330(11) 0.0469(13) 0.0318(11) -0.0137(9) 0.0054(8) -0.0035(9)
C42 0.0341(10) 0.0385(11) 0.0270(10) -0.0075(8) 0.0011(8) -0.0011(9)
C43 0.0302(10) 0.0347(10) 0.0245(9) -0.0043(8) -0.0011(7) 0.0018(8)
C44 0.0367(11) 0.0449(12) 0.0255(10) -0.0081(9) 0.0038(8) -0.0056(9)
C45A 0.0337(13) 0.0420(15) 0.0260(13) -0.0061(11) -0.0001(10) 0.0054(11)
C46A 0.0308(13) 0.0512(17) 0.0279(13) -0.0079(12) -0.0017(10) 0.0071(12)
C45B 0.043(5) 0.043(6) 0.026(5) -0.008(4) 0.002(4) -0.010(4)
C46B 0.034(5) 0.044(6) 0.025(4) -0.007(4) 0.002(4) -0.009(4)
C47 0.0346(12) 0.0593(16) 0.0584(15) -0.0320(13) 0.0051(11) -0.0079(11)
C48 0.0493(15) 0.0598(17) 0.085(2) -0.0218(16) 0.0151(14) -0.0176(13)
C49 0.0301(10) 0.0514(13) 0.0226(9) -0.0037(9) 0.0000(8) -0.0058(9)
C50 0.0297(10) 0.0481(12) 0.0235(9) -0.0027(9) 0.0026(8) -0.0002(9)
C51 0.0307(10) 0.0508(13) 0.0215(9) -0.0052(9) 0.0003(8) -0.0002(9)
C52 0.0317(10) 0.0430(12) 0.0274(10) -0.0062(9) 0.0030(8) -0.0004(9)
C53 0.0346(10) 0.0461(12) 0.0240(9) -0.0021(9) 0.0021(8) 0.0019(9)
C54 0.0318(10) 0.0477(13) 0.0247(10) -0.0040(9) 0.0000(8) 0.0002(9)
C55 0.0325(10) 0.0459(12) 0.0260(10) -0.0051(9) 0.0025(8) -0.0031(9)
C56 0.0352(11) 0.0494(13) 0.0242(10) -0.0039(9) -0.0015(8) -0.0013(9)
C57A 0.0387(15) 0.0493(17) 0.0258(13) -0.0052(11) -0.0003(11) -0.0030(12)
C58A 0.0358(14) 0.0577(18) 0.0265(13) -0.0061(12) 0.0029(11) -0.0001(13)
C57B 0.037(5) 0.035(5) 0.030(5) -0.004(4) -0.001(4) 0.004(4)
C58B 0.037(5) 0.037(5) 0.024(4) 0.003(4) -0.003(4) 0.000(4)
C59 0.0462(12) 0.0448(13) 0.0338(11) -0.0082(9) 0.0059(9) 0.0037(10)
C60 0.0745(19) 0.0646(18) 0.0447(14) 0.0050(13) 0.0114(13) 0.0239(15)
C61 0.0298(10) 0.0561(14) 0.0212(9) -0.0018(9) -0.0002(8) -0.0016(9)
C62 0.0268(9) 0.0515(13) 0.0255(10) -0.0006(9) -0.0037(8) 0.0039(9)
C63 0.0326(10) 0.0480(12) 0.0230(9) -0.0020(9) -0.0021(8) 0.0067(9)
C64 0.0348(10) 0.0438(12) 0.0242(10) 0.0023(8) -0.0041(8) 0.0095(9)
C65 0.0387(11) 0.0450(12) 0.0257(10) -0.0007(9) -0.0060(8) 0.0057(9)
C66 0.0331(11) 0.0550(14) 0.0242(10) -0.0033(9) -0.0031(8) 0.0037(10)
C67 0.0324(10) 0.0569(14) 0.0234(10) -0.0001(9) -0.0013(8) -0.0022(10)
C68 0.0371(11) 0.0575(15) 0.0243(10) -0.0044(10) -0.0031(8) -0.0001(10)
C68A 0.0336(14) 0.0575(19) 0.0305(14) -0.0084(13) -0.0011(11) 0.0002(13)
C70A 0.0407(15) 0.0518(17) 0.0241(13) -0.0042(12) 0.0025(11) -0.0012(13)
C69B 0.033(5) 0.032(5) 0.034(5) -0.004(4) -0.003(4) -0.002(4)
C70B 0.041(5) 0.038(6) 0.027(5) 0.001(4) -0.007(4) 0.003(4)
C71 0.0460(13) 0.0486(13) 0.0332(11) 0.0082(10) -0.0067(9) 0.0126(11)
C72A 0.054(2) 0.055(2) 0.056(3) 0.017(2) -0.0239(19) -0.0029(19)
C72B 0.065(5) 0.056(6) 0.053(5) 0.008(4) 0.005(4) 0.022(4)
C73 0.087(6) 0.141(8) 0.110(6) 0.040(6) 0.010(5) 0.002(5)
C74 0.116(7) 0.118(7) 0.067(4) 0.060(5) 0.050(5) 0.042(6)
C75 0.088(5) 0.072(4) 0.051(3) 0.022(3) 0.019(3) 0.010(3)
C76 0.125(9) 0.070(5) 0.063(5) 0.014(4) 0.042(5) 0.010(5)
C77 0.143(8) 0.093(6) 0.060(4) 0.009(4) 0.045(5) 0.028(6)
C78 0.111(6) 0.162(9) 0.080(5) 0.014(6) 0.043(5) 0.021(6)
C79 0.098(8) 0.31(2) 0.192(15) 0.102(16) 0.020(9) 0.019(11)
C80 0.150(9) 0.110(8) 0.119(8) -0.025(7) -0.056(7) 0.035(7)
C81 0.117(7) 0.116(8) 0.078(5) 0.001(5) -0.010(5) 0.040(6)
C82 0.108(7) 0.155(11) 0.112(8) 0.029(7) -0.008(6) -0.022(7)
C83 0.095(6) 0.124(8) 0.087(6) 0.003(6) 0.005(5) 0.029(6)
C84 0.171(12) 0.154(11) 0.115(9) -0.006(8) -0.038(8) 0.085(10)
C85 0.240(18) 0.140(12) 0.248(19) -0.005(12) -0.163(16) 0.038(12)
C86 0.30(3) 0.200(18) 0.205(18) 0.093(15) 0.003(17) -0.074(17)
O87 0.082(5) 0.175(8) 0.112(6) 0.012(5) 0.029(4) 0.005(5)
O88 0.122(5) 0.093(4) 0.076(4) -0.003(3) 0.006(4) 0.007(4)
C87 0.098(6) 0.155(9) 0.052(4) 0.019(5) 0.009(4) -0.058(6)
C88 0.37(3) 0.28(3) 0.85(7) 0.37(4) 0.49(4) 0.19(3)

loop_
_atom_type_symbol
_atom_type_description
_atom_type_scat_dispersion_real
_atom_type_scat_dispersion_imag
_atom_type_scat_source
C C 0.0181 0.0091
;
International Tables for Crystallography
(Vol. C, Tables 4.2.6.8 and 6.1.1.4)
;
H H 0.0000 0.0000
;
International Tables for Crystallography
(Vol. C, Table 6.1.1.4)
;
N N 0.0311 0.0180
;
International Tables for Crystallography
(Vol. C, Tables 4.2.6.8 and 6.1.1.4)
;
O O 0.0492 0.0322
;
International Tables for Crystallography
(Vol. C, Tables 4.2.6.8 and 6.1.1.4)
;

loop_
_geom_angle_atom_site_label_1
_geom_angle_atom_site_label_2
_geom_angle_atom_site_label_3
_geom_angle
C37 N6 C16 121.16(16)
C37 N6 C23 120.81(17)
C16 N6 C23 118.02(17)
C25 N8 C4 122.31(17)
C25 N8 C11 120.59(17)
C4 N8 C11 117.01(17)
C13 N9 C64 120.69(17)
C13 N9 C71 119.10(17)
C64 N9 C71 116.40(18)
C49 N10 C28 121.05(18)
C49 N10 C35 119.89(18)
C28 N10 C35 117.40(19)
C1 N11 C52 120.93(17)
C1 N11 C59 120.40(19)
C52 N11 C59 117.79(17)
C61 N12 C40 122.84(18)
C61 N12 C47 119.50(18)
C40 N12 C47 116.62(19)
O1 C1 N11 122.7(2)
O1 C1 C2 120.28(19)
N11 C1 C2 117.01(18)
C3 C2 C7 120.01(19)
C3 C2 C1 119.73(17)
C7 C2 C1 120.23(18)
C4 C3 C2 119.14(18)
C4 C3 H3 120.4
C2 C3 H3 120.4
C3 C4 C5 120.80(18)
C3 C4 N8 119.87(17)
C5 C4 N8 119.32(19)
C4 C5 C6 120.6(2)
C4 C5 H5 119.7
C6 C5 H5 119.7
C7 C6 C5 118.38(18)
C7 C6 C8 121.41(18)
C5 C6 C8 120.08(19)
C6 C7 C2 120.93(19)
C6 C7 H7 119.5
C2 C7 H7 119.5
C10A C8 C9A 118.7(2)
C9B C8 C10B 114.7(6)
C10A C8 C6 123.0(2)
C9A C8 C6 118.24(19)
C9B C8 C6 125.3(4)
C10B C8 C6 119.9(4)
C22A C9A C8 120.6(2)
C22A C9A H9A 119.7
C8 C9A H9A 119.7
C8 C10A C21A 121.0(2)
C8 C10A H10A 119.5
C21A C10A H10A 119.5
C22B C9B C8 122.3(8)
C22B C9B H9B 118.9
C8 C9B H9B 118.9
C21B C10B C8 122.1(8)
C21B C10B H10B 118.9
C8 C10B H10B 118.9
N8 C11 C12 111.91(19)
N8 C11 H11A 109.2
C12 C11 H11A 109.2
N8 C11 H11B 109.2
C12 C11 H11B 109.2
H11A C11 H11B 107.9
C11 C12 H12A 109.5
C11 C12 H12B 109.5
H12A C12 H12B 109.5
C11 C12 H12C 109.5
H12A C12 H12C 109.5
H12B C12 H12C 109.5
O13 C13 N9 122.65(19)
O13 C13 C14 120.4(2)
N9 C13 C14 116.89(17)
C19 C14 C15 120.32(18)
C19 C14 C13 120.29(18)
C15 C14 C13 119.35(17)
C16 C15 C14 118.87(18)
C16 C15 H15 120.6
C14 C15 H15 120.6
C15 C16 C17 121.26(19)
C15 C16 N6 119.59(17)
C17 C16 N6 119.09(18)
C16 C17 C18 120.22(18)
C16 C17 H17 119.9
C18 C17 H17 119.9
C17 C18 C19 118.74(18)
C17 C18 C20 120.17(18)
C19 C18 C20 120.89(18)
C14 C19 C18 120.50(19)
C14 C19 H19 119.7
C18 C19 H19 119.7
C22B C20 C21B 121.1(6)
C21A C20 C22A 117.3(2)
C22B C20 C18 121.6(4)
C21A C20 C18 124.08(19)
C21B C20 C18 117.3(4)
C22A C20 C18 118.53(19)
C10A C21A C20 121.6(2)
C10A C21A H21A 119.2
C20 C21A H21A 119.2
C9A C22A C20 120.9(2)
C9A C22A H22A 119.6
C20 C22A H22A 119.6
C10B C21B C20 119.0(8)
C10B C21B H21B 120.5
C20 C21B H21B 120.5
C20 C22B C9B 120.0(8)
C20 C22B H22B 120.0
C9B C22B H22B 120.0
N6 C23 C24 112.50(19)
N6 C23 H23A 109.1
C24 C23 H23A 109.1
N6 C23 H23B 109.1
C24 C23 H23B 109.1
H23A C23 H23B 107.8
C23 C24 H24A 109.5
C23 C24 H24B 109.5
H24A C24 H24B 109.5
C23 C24 H24C 109.5
H24A C24 H24C 109.5
H24B C24 H24C 109.5
O25 C25 N8 122.8(2)
O25 C25 C26 119.2(2)
N8 C25 C26 118.08(17)
C27 C26 C31 120.11(19)
C27 C26 C25 119.77(18)
C31 C26 C25 120.01(19)
C26 C27 C28 119.51(18)
C26 C27 H27 120.2
C28 C27 H27 120.2
C29 C28 C27 120.42(19)
C29 C28 N10 120.09(19)
C27 C28 N10 119.48(18)
C28 C29 C30 120.7(2)
C28 C29 H29 119.6
C30 C29 H29 119.6
C29 C30 C31 118.56(18)
C29 C30 C32 120.51(19)
C31 C30 C32 120.66(18)
C26 C31 C30 120.62(19)
C26 C31 H31 119.7
C30 C31 H31 119.7
C34B C32 C33B 120.6(6)
C34A C32 C33A 117.0(2)
C34B C32 C30 121.9(4)
C34A C32 C30 125.5(2)
C33B C32 C30 116.6(4)
C33A C32 C30 117.4(2)
C46A C33A C32 120.6(2)
C46A C33A H33A 119.7
C32 C33A H33A 119.7
C32 C34A C45A 122.6(2)
C32 C34A H34A 118.7
C45A C34A H34A 118.7
C32 C34B C45B 121.0(8)
C32 C34B H34B 119.5
C45B C34B H34B 119.5
C46B C33B C32 118.1(8)
C46B C33B H33B 120.9
C32 C33B H33B 120.9
N10 C35 C36 112.5(2)
N10 C35 H35A 109.1
C36 C35 H35A 109.1
N10 C35 H35B 109.1
C36 C35 H35B 109.1
H35A C35 H35B 107.8
C35 C36 H36A 109.5
C35 C36 H36B 109.5
H36A C36 H36B 109.5
C35 C36 H36C 109.5
H36A C36 H36C 109.5
H36B C36 H36C 109.5
O37 C37 N6 122.89(18)
O37 C37 C38 120.75(18)
N6 C37 C38 116.27(17)
C39 C38 C43 120.47(18)
C39 C38 C37 121.27(17)
C43 C38 C37 118.26(17)
C40 C39 C38 119.06(18)
C40 C39 H39 120.5
C38 C39 H39 120.5
C39 C40 C41 120.57(19)
C39 C40 N12 119.88(18)
C41 C40 N12 119.54(19)
C40 C41 C42 120.88(19)
C40 C41 H41 119.6
C42 C41 H41 119.6
C43 C42 C41 118.39(18)
C43 C42 C44 121.39(18)
C41 C42 C44 120.14(18)
C42 C43 C38 120.57(18)
C42 C43 H43 119.7
C38 C43 H43 119.7
C45A C44 C46A 118.8(2)
C46B C44 C45B 111.9(5)
C45A C44 C42 123.3(2)
C46A C44 C42 117.8(2)
C46B C44 C42 120.2(4)
C45B C44 C42 125.6(4)
C44 C45A C34A 121.3(2)
C44 C45A H45A 119.3
C34A C45A H45A 119.3
C33A C46A C44 119.6(2)
C33A C46A H46A 120.2
C44 C46A H46A 120.2
C34B C45B C44 120.8(8)
C34B C45B H45B 119.6
C44 C45B H45B 119.6
C33B C46B C44 122.2(8)
C33B C46B H46B 118.9
C44 C46B H46B 118.9
N12 C47 C48 111.1(2)
N12 C47 H47A 109.4
C48 C47 H47A 109.4
N12 C47 H47B 109.4
C48 C47 H47B 109.4
H47A C47 H47B 108.0
C47 C48 H48A 109.5
C47 C48 H48B 109.5
H48A C48 H48B 109.5
C47 C48 H48C 109.5
H48A C48 H48C 109.5
H48B C48 H48C 109.5
O49 C49 N10 123.4(2)
O49 C49 C50 120.7(2)
N10 C49 C50 115.72(17)
C51 C50 C55 120.2(2)
C51 C50 C49 120.29(18)
C55 C50 C49 119.5(2)
C52 C51 C50 118.97(18)
C52 C51 H51 120.5
C50 C51 H51 120.5
C51 C52 C53 120.5(2)
C51 C52 N11 120.95(18)
C53 C52 N11 118.52(19)
C54 C53 C52 120.9(2)
C54 C53 H53 119.5
C52 C53 H53 119.5
C55 C54 C53 118.21(19)
C55 C54 C56 121.6(2)
C53 C54 C56 120.0(2)
C54 C55 C50 121.1(2)
C54 C55 H55 119.4
C50 C55 H55 119.4
C57A C56 C58A 118.5(2)
C57B C56 C54 128.7(5)
C57A C56 C54 118.8(2)
C58A C56 C54 122.7(2)
C57B C56 C58B 114.5(6)
C54 C56 C58B 116.2(4)
C70A C57A C56 121.1(3)
C70A C57A H57A 119.4
C56 C57A H57A 119.4
C68A C58A C56 120.2(3)
C68A C58A H58A 119.9
C56 C58A H58A 119.9
C56 C57B C70B 125.3(9)
C56 C57B H57B 117.3
C70B C57B H57B 117.3
C69B C58B C56 119.6(8)
C69B C58B H58B 120.2
C56 C58B H58B 120.2
N11 C59 C60 111.98(19)
N11 C59 H59A 109.2
C60 C59 H59A 109.2
N11 C59 H59B 109.2
C60 C59 H59B 109.2
H59A C59 H59B 107.9
C59 C60 H60A 109.5
C59 C60 H60B 109.5
H60A C60 H60B 109.5
C59 C60 H60C 109.5
H60A C60 H60C 109.5
H60B C60 H60C 109.5
O61 C61 N12 122.5(2)
O61 C61 C62 119.7(2)
N12 C61 C62 117.58(18)
C63 C62 C67 119.8(2)
C63 C62 C61 118.42(18)
C67 C62 C61 121.7(2)
C64 C63 C62 119.46(19)
C64 C63 H63 120.3
C62 C63 H63 120.3
C63 C64 C65 120.8(2)
C63 C64 N9 118.51(18)
C65 C64 N9 120.7(2)
C64 C65 C66 120.1(2)
C64 C65 H65 120.0
C66 C65 H65 120.0
C67 C66 C65 118.70(19)
C67 C66 C68 120.7(2)
C65 C66 C68 120.3(2)
C66 C67 C62 121.0(2)
C66 C67 H67 119.5
C62 C67 H67 119.5
C68A C68 C70A 116.7(2)
C70B C68 C66 126.0(5)
C68A C68 C66 123.9(2)
C70A C68 C66 119.5(2)
C70B C68 C69B 120.7(6)
C66 C68 C69B 112.6(4)
C58A C68A C68 121.8(3)
C58A C68A H69A 119.1
C68 C68A H69A 119.1
C57A C70A C68 121.3(3)
C57A C70A H70A 119.3
C68 C70A H70A 119.3
C58B C69B C68 115.3(8)
C58B C69B H69B 122.3
C68 C69B H69B 122.3
C68 C70B C57B 124.0(9)
C68 C70B H70B 118.0
C57B C70B H70B 118.0
N9 C71 C72B 111.5(4)
N9 C71 C72A 112.9(2)
N9 C71 H71A 109.0
C72A C71 H71A 109.0
N9 C71 H71B 109.0
C72A C71 H71B 109.0
H71A C71 H71B 107.8
N9 C71 H71C 109.3
C72B C71 H71C 109.3
N9 C71 H71D 109.3
C72B C71 H71D 109.3
H71C C71 H71D 108.0
C71 C72A H72A 109.5
C71 C72A H72B 109.5
H72A C72A H72B 109.5
C71 C72A H72C 109.5
H72A C72A H72C 109.5
H72B C72A H72C 109.5
C71 C72B H72D 109.5
C71 C72B H72E 109.5
H72D C72B H72E 109.5
C71 C72B H72F 109.5
H72D C72B H72F 109.5
H72E C72B H72F 109.5
C74 C73 C78 120.0
C74 C73 C79 118.7(9)
C78 C73 C79 121.1(8)
C73 C74 C75 120.0
C73 C74 H74 120.0
C75 C74 H74 120.0
C76 C75 C74 120.0
C76 C75 H75 120.0
C74 C75 H75 120.0
C75 C76 C77 120.0
C75 C76 H76 120.0
C77 C76 H76 120.0
C78 C77 C76 120.0
C78 C77 H77 120.0
C76 C77 H77 120.0
C77 C78 C73 120.0
C77 C78 H78 120.0
C73 C78 H78 120.0
C73 C79 H79A 109.5
C73 C79 H79B 109.5
H79A C79 H79B 109.5
C73 C79 H79C 109.5
H79A C79 H79C 109.5
H79B C79 H79C 109.5
C81 C80 C85 120.0
C81 C80 H80 120.0
C85 C80 H80 120.0
C82 C81 C80 120.0
C82 C81 H81 120.0
C80 C81 H81 120.0
C81 C82 C83 120.0
C81 C82 C86 115.3(8)
C83 C82 C86 123.4(8)
C82 C83 C84 120.0
C82 C83 H83 120.0
C84 C83 H83 120.0
C85 C84 C83 120.0
C85 C84 H84 120.0
C83 C84 H84 120.0
C84 C85 C80 120.0
C84 C85 H85 120.0
C80 C85 H85 120.0
C82 C86 H86A 109.5
C82 C86 H86B 109.5
H86A C86 H86B 109.5
C82 C86 H86C 109.5
H86A C86 H86C 109.5
H86B C86 H86C 109.5
C95 C89 C90 130.0(9)
C95 C89 C94 110.0(9)
C90 C89 C94 120.0
C91 C90 C89 120.0
C91 C90 H90 120.0
C89 C90 H90 120.0
C90 C91 C92 120.0
C90 C91 H91 120.0
C92 C91 H91 120.0
C93 C92 C91 120.0
C93 C92 H92 120.0
C91 C92 H92 120.0
C92 C93 C94 120.0
C92 C93 H93 120.0
C94 C93 H93 120.0
C93 C94 C89 120.0
C93 C94 H94 120.0
C89 C94 H94 120.0
C89 C95 H95A 109.5
C89 C95 H95B 109.5
H95A C95 H95B 109.5
C89 C95 H95C 109.5
H95A C95 H95C 109.5
H95B C95 H95C 109.5
C97 C96 C101 120.0
C97 C96 C102 108(2)
C101 C96 C102 131(2)
C96 C97 C98 120.0
C96 C97 H97 120.0
C98 C97 H97 120.0
C97 C98 C99 120.0
C97 C98 H98 120.0
C99 C98 H98 120.0
C100 C99 C98 120.0
C100 C99 H99 120.0
C98 C99 H99 120.0
C99 C100 C101 120.0
C99 C100 H100 120.0
C101 C100 H100 120.0
C100 C101 C96 120.0
C100 C101 H101 120.0
C96 C101 H101 120.0
C96 C102 H02B 109.5
C96 C102 H02C 109.5
H02B C102 H02C 109.5
C96 C102 H02D 109.5
H02B C102 H02D 109.5
H02C C102 H02D 109.5
O87 C87 H87A 109.5
O87 C87 H87B 109.5
H87A C87 H87B 109.5
O87 C87 H87C 109.5
H87A C87 H87C 109.5
H87B C87 H87C 109.5
O88 C88 H88A 109.5
O88 C88 H88B 109.5
H88A C88 H88B 109.5
O88 C88 H88C 109.5
H88A C88 H88C 109.5
H88B C88 H88C 109.5

loop_
_geom_bond_atom_site_label_1
_geom_bond_atom_site_label_2
_geom_bond_distance
O13 C13 1.231(2)
O37 C37 1.230(2)
O1 C1 1.232(3)
O49 C49 1.225(3)
O61 C61 1.228(3)
O25 C25 1.229(3)
N6 C37 1.355(3)
N6 C16 1.443(3)
N6 C23 1.477(3)
N8 C25 1.348(3)
N8 C4 1.443(3)
N8 C11 1.476(3)
N9 C13 1.359(3)
N9 C64 1.443(3)
N9 C71 1.480(3)
N10 C49 1.361(3)
N10 C28 1.440(3)
N10 C35 1.480(3)
N11 C1 1.351(3)
N11 C52 1.433(3)
N11 C59 1.476(3)
N12 C61 1.340(3)
N12 C40 1.438(3)
N12 C47 1.479(3)
C1 C2 1.501(3)
C2 C3 1.394(3)
C2 C7 1.398(3)
C3 C4 1.387(3)
C3 H3 0.9500
C4 C5 1.388(3)
C5 C6 1.398(3)
C5 H5 0.9500
C6 C7 1.392(3)
C6 C8 1.486(3)
C7 H7 0.9500
C8 C10A 1.374(3)
C8 C9A 1.404(4)
C8 C9B 1.414(10)
C8 C10B 1.435(9)
C9A C22A 1.381(4)
C9A H9A 0.9500
C10A C21A 1.389(4)
C10A H10A 0.9500
C9B C22B 1.393(13)
C9B H9B 0.9500
C10B C21B 1.385(13)
C10B H10B 0.9500
C11 C12 1.514(4)
C11 H11A 0.9900
C11 H11B 0.9900
C12 H12A 0.9800
C12 H12B 0.9800
C12 H12C 0.9800
C13 C14 1.500(3)
C14 C19 1.391(3)
C14 C15 1.395(3)
C15 C16 1.385(3)
C15 H15 0.9500
C16 C17 1.387(3)
C17 C18 1.393(3)
C17 H17 0.9500
C18 C19 1.403(3)
C18 C20 1.486(3)
C19 H19 0.9500
C20 C22B 1.350(10)
C20 C21A 1.390(3)
C20 C21B 1.393(10)
C20 C22A 1.416(3)
C21A H21A 0.9500
C22A H22A 0.9500
C21B H21B 0.9500
C22B H22B 0.9500
C23 C24 1.504(3)
C23 H23A 0.9900
C23 H23B 0.9900
C24 H24A 0.9800
C24 H24B 0.9800
C24 H24C 0.9800
C25 C26 1.504(3)
C26 C27 1.388(3)
C26 C31 1.393(3)
C27 C28 1.391(3)
C27 H27 0.9500
C28 C29 1.387(3)
C29 C30 1.392(3)
C29 H29 0.9500
C30 C31 1.401(3)
C30 C32 1.487(3)
C31 H31 0.9500
C32 C34B 1.334(11)
C32 C34A 1.356(4)
C32 C33B 1.404(10)
C32 C33A 1.442(3)
C33A C46A 1.378(4)
C33A H33A 0.9500
C34A C45A 1.388(4)
C34A H34A 0.9500
C34B C45B 1.375(13)
C34B H34B 0.9500
C33B C46B 1.394(13)
C33B H33B 0.9500
C35 C36 1.494(4)
C35 H35A 0.9900
C35 H35B 0.9900
C36 H36A 0.9800
C36 H36B 0.9800
C36 H36C 0.9800
C37 C38 1.505(3)
C38 C39 1.390(3)
C38 C43 1.396(3)
C39 C40 1.385(3)
C39 H39 0.9500
C40 C41 1.388(3)
C41 C42 1.396(3)
C41 H41 0.9500
C42 C43 1.393(3)
C42 C44 1.482(3)
C43 H43 0.9500
C44 C45A 1.347(3)
C44 C46A 1.431(3)
C44 C46B 1.433(9)
C44 C45B 1.464(10)
C45A H45A 0.9500
C46A H46A 0.9500
C45B H45B 0.9500
C46B H46B 0.9500
C47 C48 1.499(4)
C47 H47A 0.9900
C47 H47B 0.9900
C48 H48A 0.9800
C48 H48B 0.9800
C48 H48C 0.9800
C49 C50 1.507(3)
C50 C51 1.392(3)
C50 C55 1.398(3)
C51 C52 1.387(3)
C51 H51 0.9500
C52 C53 1.395(3)
C53 C54 1.392(3)
C53 H53 0.9500
C54 C55 1.390(3)
C54 C56 1.490(3)
C55 H55 0.9500
C56 C57B 1.303(10)
C56 C57A 1.382(4)
C56 C58A 1.400(4)
C56 C58B 1.549(10)
C57A C70A 1.381(4)
C57A H57A 0.9500
C58A C68A 1.391(4)
C58A H58A 0.9500
C57B C70B 1.412(13)
C57B H57B 0.9500
C58B C69B 1.396(13)
C58B H58B 0.9500
C59 C60 1.518(4)
C59 H59A 0.9900
C59 H59B 0.9900
C60 H60A 0.9800
C60 H60B 0.9800
C60 H60C 0.9800
C61 C62 1.505(3)
C62 C63 1.389(3)
C62 C67 1.393(3)
C63 C64 1.387(3)
C63 H63 0.9500
C64 C65 1.388(3)
C65 C66 1.399(3)
C65 H65 0.9500
C66 C67 1.390(3)
C66 C68 1.490(3)
C67 H67 0.9500
C68 C70B 1.187(10)
C68 C68A 1.397(4)
C68 C70A 1.412(4)
C68 C69B 1.562(10)
C68A H69A 0.9500
C70A H70A 0.9500
C69B H69B 0.9500
C70B H70B 0.9500
C71 C72B 1.549(9)
C71 C72A 1.554(5)
C71 H71A 0.9900
C71 H71B 0.9900
C71 H71C 0.9900
C71 H71D 0.9900
C72A H72A 0.9800
C72A H72B 0.9800
C72A H72C 0.9800
C72B H72D 0.9800
C72B H72E 0.9800
C72B H72F 0.9800
C73 C74 1.3900
C73 C78 1.3900
C73 C79 1.488(15)
C74 C75 1.3900
C74 H74 0.9500
C75 C76 1.3900
C75 H75 0.9500
C76 C77 1.3900
C76 H76 0.9500
C77 C78 1.3900
C77 H77 0.9500
C78 H78 0.9500
C79 H79A 0.9800
C79 H79B 0.9800
C79 H79C 0.9800
C80 C81 1.3900
C80 C85 1.3900
C80 H80 0.9500
C81 C82 1.3900
C81 H81 0.9500
C82 C83 1.3900
C82 C86 1.579(18)
C83 C84 1.3900
C83 H83 0.9500
C84 C85 1.3900
C84 H84 0.9500
C85 H85 0.9500
C86 H86A 0.9800
C86 H86B 0.9800
C86 H86C 0.9800
O87 C87 1.403(12)
C89 C95 1.332(12)
C89 C90 1.3900
C89 C94 1.3900
C90 C91 1.3900
C90 H90 0.9500
C91 C92 1.3900
C91 H91 0.9500
C92 C93 1.3900
C92 H92 0.9500
C93 C94 1.3900
C93 H93 0.9500
C94 H94 0.9500
C95 H95A 0.9800
C95 H95B 0.9800
C95 H95C 0.9800
C96 C97 1.3900
C96 C101 1.3900
C96 C102 1.567(18)
C97 C98 1.3900
C97 H97 0.9500
C98 C99 1.3900
C98 H98 0.9500
C99 C100 1.3900
C99 H99 0.9500
C100 C101 1.3900
C100 H100 0.9500
C101 H101 0.9500
C102 H02B 0.9800
C102 H02C 0.9800
C102 H02D 0.9800
O88 C88 1.69(3)
C87 H87A 0.9800
C87 H87B 0.9800
C87 H87C 0.9800
C88 H88A 0.9800
C88 H88B 0.9800
C88 H88C 0.9800

loop_
_geom_torsion_atom_site_label_1
_geom_torsion_atom_site_label_2
_geom_torsion_atom_site_label_3
_geom_torsion_atom_site_label_4
_geom_torsion
C52 N11 C1 O1 168.33(19)
C59 N11 C1 O1 -0.7(3)
C52 N11 C1 C2 -13.4(3)
C59 N11 C1 C2 177.51(17)
O1 C1 C2 C3 95.8(2)
N11 C1 C2 C3 -82.5(2)
O1 C1 C2 C7 -82.4(2)
N11 C1 C2 C7 99.4(2)
C7 C2 C3 C4 1.3(3)
C1 C2 C3 C4 -176.87(18)
C2 C3 C4 C5 -0.9(3)
C2 C3 C4 N8 177.57(18)
C25 N8 C4 C3 96.0(2)
C11 N8 C4 C3 -80.7(3)
C25 N8 C4 C5 -85.5(3)
C11 N8 C4 C5 97.8(2)
C3 C4 C5 C6 -1.9(3)
N8 C4 C5 C6 179.60(19)
C4 C5 C6 C7 4.3(3)
C4 C5 C6 C8 -171.57(19)
C5 C6 C7 C2 -3.9(3)
C8 C6 C7 C2 171.88(19)
C3 C2 C7 C6 1.2(3)
C1 C2 C7 C6 179.32(19)
C7 C6 C8 C10A 28.5(3)
C5 C6 C8 C10A -155.8(2)
C7 C6 C8 C9A -147.1(2)
C5 C6 C8 C9A 28.6(3)
C7 C6 C8 C9B 145.4(6)
C5 C6 C8 C9B -38.9(6)
C7 C6 C8 C10B -31.5(6)
C5 C6 C8 C10B 144.2(5)
C10A C8 C9A C22A 0.5(4)
C6 C8 C9A C22A 176.3(2)
C9A C8 C10A C21A 0.2(4)
C6 C8 C10A C21A -175.4(2)
C10B C8 C9B C22B -7.1(12)
C6 C8 C9B C22B 175.8(7)
C9B C8 C10B C21B 7.5(12)
C6 C8 C10B C21B -175.2(8)
C25 N8 C11 C12 121.3(3)
C4 N8 C11 C12 -62.0(3)
C64 N9 C13 O13 156.9(2)
C71 N9 C13 O13 -0.3(3)
C64 N9 C13 C14 -26.5(3)
C71 N9 C13 C14 176.22(19)
O13 C13 C14 C19 121.2(2)
N9 C13 C14 C19 -55.4(3)
O13 C13 C14 C15 -56.4(3)
N9 C13 C14 C15 127.0(2)
C19 C14 C15 C16 0.2(3)
C13 C14 C15 C16 177.76(19)
C14 C15 C16 C17 -2.1(3)
C14 C15 C16 N6 175.23(18)
C37 N6 C16 C15 -82.9(2)
C23 N6 C16 C15 97.9(2)
C37 N6 C16 C17 94.5(2)
C23 N6 C16 C17 -84.7(2)
C15 C16 C17 C18 3.5(3)
N6 C16 C17 C18 -173.88(18)
C16 C17 C18 C19 -2.8(3)
C16 C17 C18 C20 172.13(19)
C15 C14 C19 C18 0.4(3)
C13 C14 C19 C18 -177.13(19)
C17 C18 C19 C14 0.9(3)
C20 C18 C19 C14 -174.03(19)
C17 C18 C20 C22B 33.4(6)
C19 C18 C20 C22B -151.8(6)
C17 C18 C20 C21A 150.2(2)
C19 C18 C20 C21A -35.0(3)
C17 C18 C20 C21B -149.6(5)
C19 C18 C20 C21B 25.2(6)
C17 C18 C20 C22A -33.8(3)
C19 C18 C20 C22A 141.1(2)
C8 C10A C21A C20 -0.4(4)
C22A C20 C21A C10A 0.0(4)
C18 C20 C21A C10A 176.1(2)
C8 C9A C22A C20 -1.0(4)
C21A C20 C22A C9A 0.7(4)
C18 C20 C22A C9A -175.6(2)
C8 C10B C21B C20 -1.0(15)
C22B C20 C21B C10B -6.8(13)
C18 C20 C21B C10B 176.2(7)
C21B C20 C22B C9B 7.3(13)
C18 C20 C22B C9B -175.8(7)
C8 C9B C22B C20 0.0(15)
C37 N6 C23 C24 107.2(3)
C16 N6 C23 C24 -73.6(3)
C4 N8 C25 O25 -176.7(2)
C11 N8 C25 O25 -0.1(3)
C4 N8 C25 C26 3.4(3)
C11 N8 C25 C26 179.98(19)
O25 C25 C26 C27 76.0(3)
N8 C25 C26 C27 -104.1(2)
O25 C25 C26 C31 -100.2(3)
N8 C25 C26 C31 79.7(3)
C31 C26 C27 C28 -0.1(3)
C25 C26 C27 C28 -176.3(2)
C26 C27 C28 C29 0.6(3)
C26 C27 C28 N10 -178.40(19)
C49 N10 C28 C29 -104.2(2)
C35 N10 C28 C29 90.4(2)
C49 N10 C28 C27 74.7(3)
C35 N10 C28 C27 -90.6(2)
C27 C28 C29 C30 -2.2(3)
N10 C28 C29 C30 176.8(2)
C28 C29 C30 C31 3.2(3)
C28 C29 C30 C32 -170.9(2)
C27 C26 C31 C30 1.3(3)
C25 C26 C31 C30 177.4(2)
C29 C30 C31 C26 -2.8(3)
C32 C30 C31 C26 171.3(2)
C29 C30 C32 C34B -42.7(5)
C31 C30 C32 C34B 143.3(4)
C29 C30 C32 C34A -143.2(3)
C31 C30 C32 C34A 42.9(4)
C29 C30 C32 C33B 148.4(5)
C31 C30 C32 C33B -25.6(5)
C29 C30 C32 C33A 41.4(3)
C31 C30 C32 C33A -132.6(2)
C34A C32 C33A C46A -0.1(4)
C30 C32 C33A C46A 175.7(3)
C33A C32 C34A C45A -0.1(4)
C30 C32 C34A C45A -175.5(2)
C33B C32 C34B C45B -11.1(8)
C30 C32 C34B C45B -179.5(4)
C34B C32 C33B C46B 14.0(11)
C30 C32 C33B C46B -177.0(7)
C49 N10 C35 C36 123.2(3)
C28 N10 C35 C36 -71.3(3)
C16 N6 C37 O37 173.07(18)
C23 N6 C37 O37 -7.8(3)
C16 N6 C37 C38 -10.4(3)
C23 N6 C37 C38 168.81(17)
O37 C37 C38 C39 -76.1(3)
N6 C37 C38 C39 107.3(2)
O37 C37 C38 C43 103.0(2)
N6 C37 C38 C43 -73.6(2)
C43 C38 C39 C40 1.3(3)
C37 C38 C39 C40 -179.64(19)
C38 C39 C40 C41 -2.7(3)
C38 C39 C40 N12 178.3(2)
C61 N12 C40 C39 -113.8(2)
C47 N12 C40 C39 77.9(3)
C61 N12 C40 C41 67.2(3)
C47 N12 C40 C41 -101.1(3)
C39 C40 C41 C42 2.8(4)
N12 C40 C41 C42 -178.2(2)
C40 C41 C42 C43 -1.5(3)
C40 C41 C42 C44 175.4(2)
C41 C42 C43 C38 0.0(3)
C44 C42 C43 C38 -176.8(2)
C39 C38 C43 C42 0.1(3)
C37 C38 C43 C42 -179.05(19)
C43 C42 C44 C45A -35.9(4)
C41 C42 C44 C45A 147.4(3)
C43 C42 C44 C46A 140.1(2)
C41 C42 C44 C46A -36.6(3)
C43 C42 C44 C46B 30.8(6)
C41 C42 C44 C46B -145.9(5)
C43 C42 C44 C45B -130.8(5)
C41 C42 C44 C45B 52.5(5)
C46A C44 C45A C34A 1.5(4)
C42 C44 C45A C34A 177.5(2)
C32 C34A C45A C44 -0.7(5)
C32 C33A C46A C44 0.9(4)
C45A C44 C46A C33A -1.6(4)
C42 C44 C46A C33A -177.8(3)
C32 C34B C45B C44 -8.9(8)
C46B C44 C45B C34B 23.8(9)
C42 C44 C45B C34B -173.3(4)
C32 C33B C46B C44 3.3(13)
C45B C44 C46B C33B -20.8(11)
C42 C44 C46B C33B 175.2(7)
C61 N12 C47 C48 -94.6(3)
C40 N12 C47 C48 74.1(3)
C28 N10 C49 O49 -163.68(19)
C35 N10 C49 O49 1.3(3)
C28 N10 C49 C50 20.0(3)
C35 N10 C49 C50 -175.05(18)
O49 C49 C50 C51 63.4(3)
N10 C49 C50 C51 -120.1(2)
O49 C49 C50 C55 -114.7(2)
N10 C49 C50 C55 61.7(3)
C55 C50 C51 C52 -1.9(3)
C49 C50 C51 C52 179.94(19)
C50 C51 C52 C53 3.7(3)
C50 C51 C52 N11 -175.70(19)
C1 N11 C52 C51 111.6(2)
C59 N11 C52 C51 -79.1(3)
C1 N11 C52 C53 -67.8(3)
C59 N11 C52 C53 101.6(2)
C51 C52 C53 C54 -3.4(3)
N11 C52 C53 C54 175.95(19)
C52 C53 C54 C55 1.3(3)
C52 C53 C54 C56 -174.9(2)
C53 C54 C55 C50 0.5(3)
C56 C54 C55 C50 176.6(2)
C51 C50 C55 C54 -0.2(3)
C49 C50 C55 C54 178.0(2)
C55 C54 C56 C57B 152.2(6)
C53 C54 C56 C57B -31.7(6)
C55 C54 C56 C57A -139.5(2)
C53 C54 C56 C57A 36.6(3)
C55 C54 C56 C58A 43.0(3)
C53 C54 C56 C58A -140.9(3)
C55 C54 C56 C58B -37.4(5)
C53 C54 C56 C58B 138.7(4)
C58A C56 C57A C70A -5.5(4)
C54 C56 C57A C70A 176.8(3)
C57A C56 C58A C68A 5.0(4)
C54 C56 C58A C68A -177.4(3)
C54 C56 C57B C70B 176.8(7)
C58B C56 C57B C70B 6.3(12)
C57B C56 C58B C69B -6.2(11)
C54 C56 C58B C69B -178.1(7)
C1 N11 C59 C60 92.6(3)
C52 N11 C59 C60 -76.8(3)
C40 N12 C61 O61 -173.6(2)
C47 N12 C61 O61 -5.7(3)
C40 N12 C61 C62 10.6(3)
C47 N12 C61 C62 178.6(2)
O61 C61 C62 C63 -91.3(3)
N12 C61 C62 C63 84.6(2)
O61 C61 C62 C67 87.4(3)
N12 C61 C62 C67 -96.7(2)
C67 C62 C63 C64 -2.3(3)
C61 C62 C63 C64 176.49(18)
C62 C63 C64 C65 2.2(3)
C62 C63 C64 N9 -177.92(18)
C13 N9 C64 C63 -72.4(3)
C71 N9 C64 C63 85.5(2)
C13 N9 C64 C65 107.5(2)
C71 N9 C64 C65 -94.7(2)
C63 C64 C65 C66 1.3(3)
N9 C64 C65 C66 -178.57(19)
C64 C65 C66 C67 -4.7(3)
C64 C65 C66 C68 169.1(2)
C65 C66 C67 C62 4.6(3)
C68 C66 C67 C62 -169.2(2)
C63 C62 C67 C66 -1.1(3)
C61 C62 C67 C66 -179.87(19)
C67 C66 C68 C70B -149.8(7)
C65 C66 C68 C70B 36.5(7)
C67 C66 C68 C68A -39.2(4)
C65 C66 C68 C68A 147.1(3)
C67 C66 C68 C70A 140.7(3)
C65 C66 C68 C70A -33.0(3)
C67 C66 C68 C69B 39.6(5)
C65 C66 C68 C69B -134.0(4)
C56 C58A C68A C68 0.7(5)
C70A C68 C68A C58A -5.7(4)
C66 C68 C68A C58A 174.2(3)
C56 C57A C70A C68 0.3(5)
C68A C68 C70A C57A 5.2(4)
C66 C68 C70A C57A -174.7(3)
C56 C58B C69B C68 1.4(12)
C70B C68 C69B C58B 4.5(11)
C66 C68 C69B C58B 175.6(6)
C66 C68 C70B C57B -175.1(7)
C69B C68 C70B C57B -5.2(13)
C56 C57B C70B C68 -0.5(16)
C13 N9 C71 C72B -123.2(4)
C64 N9 C71 C72B 78.6(4)
C13 N9 C71 C72A 83.4(3)
C64 N9 C71 C72A -74.8(3)
C78 C73 C74 C75 0.0
C79 C73 C74 C75 -175.2(10)
C73 C74 C75 C76 0.0
C74 C75 C76 C77 0.0
C75 C76 C77 C78 0.0
C76 C77 C78 C73 0.0
C74 C73 C78 C77 0.0
C79 C73 C78 C77 175.0(10)
C85 C80 C81 C82 0.0
C80 C81 C82 C83 0.0
C80 C81 C82 C86 167.4(12)
C81 C82 C83 C84 0.0
C86 C82 C83 C84 -166.4(13)
C82 C83 C84 C85 0.0
C83 C84 C85 C80 0.0
C81 C80 C85 C84 0.0
C95 C89 C90 C91 -177.1(14)
C94 C89 C90 C91 0.0
C89 C90 C91 C92 0.0
C90 C91 C92 C93 0.0
C91 C92 C93 C94 0.0
C92 C93 C94 C89 0.0
C95 C89 C94 C93 177.6(11)
C90 C89 C94 C93 0.0
C101 C96 C97 C98 0.0
C102 C96 C97 C98 -168(2)
C96 C97 C98 C99 0.0
C97 C98 C99 C100 0.0
C98 C99 C100 C101 0.0
C99 C100 C101 C96 0.0
C97 C96 C101 C100 0.0
C102 C96 C101 C100 164(3)
